data_2230419
loop_
_publ_author_name
'Berrah, Fadila'
'Bouacida, Sofiane'
'Roisnel, Thierry'

_publ_section_title
;
 2-Amino-3-carboxypyrazin-1-ium dihydrogen phosphate
;
_journal_coeditor_code LH5248
_journal_issue 6
_journal_name_full 'Acta Crystallographica Section E'
_journal_page_first o1409
_journal_page_last o1410
_journal_paper_doi 10.1107/S1600536811017521
_journal_volume 67
_journal_year 2011
_chemical_formula_iupac 'C5 H6 N3 O2 +, H2 P O4 -'
_chemical_formula_moiety 'C5 H6 N3 O2 +, H2 O4 P -'
_chemical_formula_structural 'C5 H6 N3 O2 +, H2 O4 P -'
_chemical_formula_sum 'C5 H8 N3 O6 P'
_chemical_formula_weight 237.11
_chemical_name_common '2-Amino-3-carboxypyrazin-1-ium dihedrogenophosphate'
_chemical_name_systematic
;
2-Amino-3-carboxypyrazin-1-ium dihydrogen phosphate
;
_space_group_IT_number 14
_symmetry_cell_setting monoclinic
_symmetry_space_group_name_Hall '-P 2ybc'
_symmetry_space_group_name_H-M 'P 1 21/c 1'
_atom_sites_solution_hydrogens geom
_atom_sites_solution_primary direct
_atom_sites_solution_secondary difmap
_cell_angle_alpha 90
_cell_angle_beta 95.573(2)
_cell_angle_gamma 90
_cell_formula_units_Z 4
_cell_length_a 8.6076(5)
_cell_length_b 4.6703(3)
_cell_length_c 21.9431(13)
_cell_measurement_reflns_used 4062
_cell_measurement_temperature 150(2)
_cell_measurement_theta_max 27.47
_cell_measurement_theta_min 3.16
_cell_volume 877.94(9)
_computing_cell_refinement 'SAINT (Bruker, 2001)'
_computing_data_collection 'APEX2 (Bruker, 2001)'
_computing_data_reduction 'SAINT (Bruker, 2001)'
_computing_molecular_graphics 'ORTEP-3 for Windows (Farrugia, 1997) and DIAMOND (Brandenburg & Berndt, 2001)'
_computing_publication_material 'WinGX (Farrugia, 1999)'
_computing_structure_refinement 'SHELXL97 (Sheldrick, 2008)'
_computing_structure_solution 'SIR2002 (Burla <i>et al.</i>, 2005)'
_diffrn_ambient_temperature 150(2)
_diffrn_measured_fraction_theta_full 0.996
_diffrn_measured_fraction_theta_max 0.996
_diffrn_measurement_device_type 'Bruker APEXII'
_diffrn_measurement_method 'CCD rotation images, thin slices'
_diffrn_radiation_monochromator graphite
_diffrn_radiation_type MoK\a
_diffrn_radiation_wavelength 0.71073
_diffrn_reflns_av_R_equivalents 0.025
_diffrn_reflns_limit_h_max 7
_diffrn_reflns_limit_h_min -11
_diffrn_reflns_limit_k_max 6
_diffrn_reflns_limit_k_min -6
_diffrn_reflns_limit_l_max 28
_diffrn_reflns_limit_l_min -28
_diffrn_reflns_number 7993
_diffrn_reflns_theta_full 27.51
_diffrn_reflns_theta_max 27.51
_diffrn_reflns_theta_min 3.16
_exptl_absorpt_coefficient_mu 0.331
_exptl_absorpt_correction_T_max 0.987
_exptl_absorpt_correction_T_min 0.898
_exptl_absorpt_correction_type multi-scan
_exptl_absorpt_process_details
;
(SADABS; Sheldrick, 2002)
;
_exptl_crystal_colour colourless
_exptl_crystal_density_diffrn 1.794
_exptl_crystal_density_method 'not measured'
_exptl_crystal_description needle
_exptl_crystal_F_000 488
_exptl_crystal_size_max 0.45
_exptl_crystal_size_mid 0.06
_exptl_crystal_size_min 0.04
_refine_diff_density_max 0.385
_refine_diff_density_min -0.388
_refine_ls_extinction_method none
_refine_ls_goodness_of_fit_ref 1.036
_refine_ls_hydrogen_treatment constr
_refine_ls_matrix_type full
_refine_ls_number_parameters 139
_refine_ls_number_reflns 2004
_refine_ls_number_restraints 0
_refine_ls_restrained_S_all 1.036
_refine_ls_R_factor_all 0.0334
_refine_ls_R_factor_gt 0.0282
_refine_ls_shift/su_max 0.001
_refine_ls_shift/su_mean 0
_refine_ls_structure_factor_coef Fsqd
_refine_ls_weighting_details 'calc w=1/[\s^2^(Fo^2^)+(0.0383P)^2^+0.6558P] where P=(Fo^2^+2Fc^2^)/3'
_refine_ls_weighting_scheme calc
_refine_ls_wR_factor_gt 0.0748
_refine_ls_wR_factor_ref 0.0789
_reflns_number_gt 1781
_reflns_number_total 2004
_reflns_threshold_expression I>2\s(I)
_cod_data_source_file lh5248.cif
_cod_data_source_block I
_cod_original_sg_symbol_H-M 'P 21/c'
_cod_database_code 2230419
_cod_database_fobs_code 2230419

loop_
_space_group_symop_operation_xyz
'x, y, z'
'-x, y+1/2, -z+1/2'
'-x, -y, -z'
'x, -y-1/2, z-1/2'

loop_
_atom_site_type_symbol
_atom_site_label
_atom_site_fract_x
_atom_site_fract_y
_atom_site_fract_z
_atom_site_U_iso_or_equiv
_atom_site_adp_type
_atom_site_calc_flag
_atom_site_refinement_flags
_atom_site_occupancy
_atom_site_symmetry_multiplicity
_atom_site_disorder_assembly
_atom_site_disorder_group
N N1 0.86142(15) 0.8016(3) 0.90992(6) 0.0173(3) Uani d . 1 1 . .
H H1A 0.8733 0.8741 0.8736 0.021 Uiso calc R 1 1 . .
H H1B 0.9191 0.8645 0.9425 0.021 Uiso calc R 1 1 . .
C C2 0.75718(17) 0.5988(3) 0.91547(6) 0.0137(3) Uani d . 1 1 . .
N N3 0.66953(15) 0.5047(3) 0.86483(5) 0.0149(3) Uani d . 1 1 . .
H H3 0.6834 0.583 0.8293 0.018 Uiso calc R 1 1 . .
C C4 0.56229(17) 0.2967(3) 0.86666(7) 0.0165(3) Uani d . 1 1 . .
H H4 0.5045 0.2339 0.83 0.02 Uiso calc R 1 1 . .
C C5 0.53675(17) 0.1756(3) 0.92166(7) 0.0171(3) Uani d . 1 1 . .
H H5 0.4608 0.0288 0.923 0.02 Uiso calc R 1 1 . .
N N6 0.61838(15) 0.2626(3) 0.97404(6) 0.0166(3) Uani d . 1 1 . .
C C7 0.72487(17) 0.4646(3) 0.97204(6) 0.0142(3) Uani d . 1 1 . .
C C8 0.81279(17) 0.5559(3) 1.03115(7) 0.0155(3) Uani d . 1 1 . .
O O9 0.91059(13) 0.7446(2) 1.03400(5) 0.0214(3) Uani d . 1 1 . .
O O10 0.77252(13) 0.4096(3) 1.07821(5) 0.0212(3) Uani d . 1 1 . .
H H10 0.8219 0.4712 1.1104 0.032 Uiso calc R 1 1 . .
P P1 0.79097(4) 0.97152(8) 0.740127(16) 0.01125(11) Uani d . 1 1 . .
O O11 0.70388(12) 0.7004(2) 0.75265(5) 0.0161(2) Uani d . 1 1 . .
O O12 0.66950(12) 1.1937(2) 0.71167(5) 0.0162(2) Uani d . 1 1 . .
H H12 0.696 1.3588 0.7238 0.024 Uiso calc R 1 1 . .
O O13 0.89962(12) 0.9251(2) 0.68787(5) 0.0183(2) Uani d . 1 1 . .
H H13 0.9697 0.8065 0.6994 0.027 Uiso calc R 1 1 . .
O O14 0.88101(12) 1.0854(2) 0.79764(5) 0.0158(2) Uani d . 1 1 . .

loop_
_atom_site_aniso_label
_atom_site_aniso_U_11
_atom_site_aniso_U_22
_atom_site_aniso_U_33
_atom_site_aniso_U_12
_atom_site_aniso_U_13
_atom_site_aniso_U_23
N1 0.0199(6) 0.0194(7) 0.0125(6) -0.0029(5) 0.0013(5) 0.0017(5)
C2 0.0139(7) 0.0139(7) 0.0134(6) 0.0041(5) 0.0019(5) -0.0008(5)
N3 0.0177(6) 0.0157(6) 0.0113(6) 0.0025(5) 0.0013(5) 0.0010(5)
C4 0.0150(7) 0.0166(7) 0.0173(7) 0.0029(6) -0.0014(6) -0.0021(6)
C5 0.0141(7) 0.0177(7) 0.0193(7) -0.0006(6) 0.0015(6) -0.0016(6)
N6 0.0160(6) 0.0182(6) 0.0158(6) 0.0017(5) 0.0027(5) 0.0000(5)
C7 0.0144(7) 0.0160(7) 0.0123(6) 0.0027(5) 0.0020(5) -0.0003(5)
C8 0.0160(7) 0.0172(7) 0.0135(7) 0.0028(6) 0.0023(5) -0.0006(5)
O9 0.0245(6) 0.0223(6) 0.0168(5) -0.0050(5) -0.0003(4) -0.0013(4)
O10 0.0233(6) 0.0296(6) 0.0106(5) -0.0056(5) 0.0011(4) 0.0010(4)
P1 0.01218(19) 0.01066(18) 0.01087(18) 0.00067(13) 0.00093(13) -0.00036(13)
O11 0.0213(5) 0.0112(5) 0.0156(5) -0.0021(4) 0.0010(4) -0.0006(4)
O12 0.0158(5) 0.0107(5) 0.0212(5) 0.0021(4) -0.0025(4) -0.0026(4)
O13 0.0182(5) 0.0239(6) 0.0132(5) 0.0094(4) 0.0034(4) 0.0031(4)
O14 0.0168(5) 0.0181(5) 0.0121(5) -0.0043(4) 0.0004(4) 0.0003(4)

loop_
_atom_type_symbol
_atom_type_description
_atom_type_scat_dispersion_real
_atom_type_scat_dispersion_imag
_atom_type_scat_source
C C 0.0033 0.0016 'International Tables Vol C Tables 4.2.6.8 and 6.1.1.4'
H H 0 0 'International Tables Vol C Tables 4.2.6.8 and 6.1.1.4'
N N 0.0061 0.0033 'International Tables Vol C Tables 4.2.6.8 and 6.1.1.4'
O O 0.0106 0.006 'International Tables Vol C Tables 4.2.6.8 and 6.1.1.4'
P P 0.1023 0.0942 'International Tables Vol C Tables 4.2.6.8 and 6.1.1.4'

loop_
_geom_angle_atom_site_label_1
_geom_angle_atom_site_label_2
_geom_angle_atom_site_label_3
_geom_angle_site_symmetry_1
_geom_angle_site_symmetry_3
_geom_angle
_geom_angle_publ_flag
C2 N1 H1A . . 120 ?
C2 N1 H1B . . 120 ?
H1A N1 H1B . . 120 ?
N1 C2 N3 . . 119.16(13) ?
N1 C2 C7 . . 125.57(13) ?
N3 C2 C7 . . 115.26(13) ?
C4 N3 C2 . . 122.68(13) ?
C4 N3 H3 . . 118.7 ?
C2 N3 H3 . . 118.7 ?
N3 C4 C5 . . 119.62(14) ?
N3 C4 H4 . . 120.2 ?
C5 C4 H4 . . 120.2 ?
N6 C5 C4 . . 120.73(14) ?
N6 C5 H5 . . 119.6 ?
C4 C5 H5 . . 119.6 ?
C7 N6 C5 . . 119.53(13) ?
N6 C7 C2 . . 122.16(13) ?
N6 C7 C8 . . 117.96(13) ?
C2 C7 C8 . . 119.88(13) ?
O9 C8 O10 . . 124.84(14) ?
O9 C8 C7 . . 122.65(14) ?
O10 C8 C7 . . 112.51(13) ?
C8 O10 H10 . . 109.5 ?
O11 P1 O14 . . 111.49(6) ?
O11 P1 O12 . . 107.77(6) ?
O14 P1 O12 . . 111.69(6) ?
O11 P1 O13 . . 111.11(6) ?
O14 P1 O13 . . 111.48(6) ?
O12 P1 O13 . . 102.94(6) ?
P1 O12 H12 . . 109.5 ?
P1 O13 H13 . . 109.5 ?

loop_
_geom_bond_atom_site_label_1
_geom_bond_atom_site_label_2
_geom_bond_site_symmetry_2
_geom_bond_distance
_geom_bond_publ_flag
N1 C2 . 1.319(2) ?
N1 H1A . 0.88 ?
N1 H1B . 0.88 ?
C2 N3 . 1.3543(18) ?
C2 C7 . 1.442(2) ?
N3 C4 . 1.343(2) ?
N3 H3 . 0.88 ?
C4 C5 . 1.370(2) ?
C4 H4 . 0.95 ?
C5 N6 . 1.3503(19) ?
C5 H5 . 0.95 ?
N6 C7 . 1.319(2) ?
C7 C8 . 1.4987(19) ?
C8 O9 . 1.2161(19) ?
C8 O10 . 1.3127(18) ?
O10 H10 . 0.84 ?
P1 O11 . 1.5101(11) ?
P1 O14 . 1.5120(10) ?
P1 O12 . 1.5597(11) ?
P1 O13 . 1.5636(11) ?
O12 H12 . 0.84 ?
O13 H13 . 0.84 ?

loop_
_geom_hbond_atom_site_label_D
_geom_hbond_atom_site_label_H
_geom_hbond_atom_site_label_A
_geom_hbond_site_symmetry_A
_geom_hbond_distance_DH
_geom_hbond_distance_HA
_geom_hbond_distance_DA
_geom_hbond_angle_DHA
_geom_hbond_publ_flag
N1 H1A O14 . 0.88 1.94 2.8171(17) 171 yes
N1 H1B O9 . 0.88 2.09 2.7275(17) 128 yes
N1 H1B O9 3_777 0.88 2.37 3.0640(19) 136 yes
N3 H3 O11 . 0.88 1.79 2.6690(16) 173 yes
O10 H10 O13 4_576 0.84 1.83 2.6591(16) 169 yes
O12 H12 O11 1_565 0.84 1.72 2.5386(14) 166 yes
O13 H13 O14 2_746 0.84 1.64 2.4634(16) 164 yes
C4 H4 O11 2_646 0.95 2.43 3.3377(19) 160 yes

loop_
_geom_torsion_atom_site_label_1
_geom_torsion_atom_site_label_2
_geom_torsion_atom_site_label_3
_geom_torsion_atom_site_label_4
_geom_torsion_site_symmetry_1
_geom_torsion_site_symmetry_2
_geom_torsion_site_symmetry_3
_geom_torsion_site_symmetry_4
_geom_torsion
_geom_torsion_publ_flag
N1 C2 N3 C4 . . . . 179.23(13) ?
C7 C2 N3 C4 . . . . -1.4(2) ?
C2 N3 C4 C5 . . . . 1.2(2) ?
N3 C4 C5 N6 . . . . -0.1(2) ?
C4 C5 N6 C7 . . . . -0.6(2) ?
C5 N6 C7 C2 . . . . 0.4(2) ?
C5 N6 C7 C8 . . . . 179.86(13) ?
N1 C2 C7 N6 . . . . 179.93(14) ?
N3 C2 C7 N6 . . . . 0.6(2) ?
N1 C2 C7 C8 . . . . 0.5(2) ?
N3 C2 C7 C8 . . . . -178.86(12) ?
N6 C7 C8 O9 . . . . -178.37(14) ?
C2 C7 C8 O9 . . . . 1.1(2) ?
N6 C7 C8 O10 . . . . 1.9(2) ?
C2 C7 C8 O10 . . . . -178.58(13) ?
